data_7035257
loop_
_publ_author_name
'Kireenko, Marina M.'
'Kuchuk, Ekaterina A.'
'Zaitsev, Kirill V.'
'Tafeenko, Viktor A.'
'Oprunenko, Yuri F.'
'Churakov, Andrei V.'
'Lermontova, Elmira Kh'
'Zaitseva, Galina S.'
'Karlov, Sergey S.'

_publ_section_title
;
 Aluminum complexes based on pyridine substituted alcohols: synthesis,
 structure, and catalytic application in ROP.
;
_journal_issue 26
_journal_name_full 'Dalton transactions (Cambridge, England : 2003)'
_journal_page_first 11963
_journal_page_last 11976
_journal_paper_doi 10.1039/c5dt01001b
_journal_volume 44
_journal_year 2015
_chemical_formula_moiety 'C48 H52 Al2 N2 O4, C7 H8'
_chemical_formula_sum 'C55 H60 Al2 N2 O4'
_chemical_formula_weight 867.01
_chemical_name_systematic
; 
 ? 
;
_space_group_IT_number 15
_symmetry_cell_setting monoclinic
_symmetry_space_group_name_Hall '-C 2yc'
_symmetry_space_group_name_H-M 'C 1 2/c 1'
_atom_sites_solution_hydrogens geom
_atom_sites_solution_primary direct
_atom_sites_solution_secondary difmap
_audit_creation_method SHELXL-97
_audit_update_record
;
2015-02-01 deposited with the CCDC.
2015-05-22 downloaded from the CCDC.
;
_cell_angle_alpha 90.00
_cell_angle_beta 130.425(4)
_cell_angle_gamma 90.00
_cell_formula_units_Z 4
_cell_length_a 21.108(7)
_cell_length_b 14.946(5)
_cell_length_c 19.243(6)
_cell_measurement_reflns_used 1637
_cell_measurement_temperature 173(2)
_cell_measurement_theta_max 22.600
_cell_measurement_theta_min 2.574
_cell_volume 4621(3)
_computing_cell_refinement 'SAINT (Bruker, 2008)'
_computing_data_collection '<i>APEX2</i> (Bruker, 2008)'
_computing_data_reduction 'SAINT (Bruker, 2008)'
_computing_molecular_graphics 'SHELXTL (Sheldrick, 2008)'
_computing_publication_material 'SHELXTL (Sheldrick, 2008)'
_computing_structure_refinement 'SHELXTL (Sheldrick, 2008)'
_computing_structure_solution 'SHELXTL (Sheldrick, 2008)'
_diffrn_ambient_temperature 173(2)
_diffrn_measured_fraction_theta_full 0.995
_diffrn_measured_fraction_theta_max 0.995
_diffrn_measurement_device_type 'Bruker SMART APEX II'
_diffrn_measurement_method \w
_diffrn_radiation_monochromator graphite
_diffrn_radiation_source 'fine-focus sealed tube'
_diffrn_radiation_type MoK\a
_diffrn_radiation_wavelength 0.71073
_diffrn_reflns_av_R_equivalents 0.0727
_diffrn_reflns_av_sigmaI/netI 0.0775
_diffrn_reflns_limit_h_max 24
_diffrn_reflns_limit_h_min -25
_diffrn_reflns_limit_k_max 17
_diffrn_reflns_limit_k_min -17
_diffrn_reflns_limit_l_max 23
_diffrn_reflns_limit_l_min -23
_diffrn_reflns_number 14589
_diffrn_reflns_theta_full 25.25
_diffrn_reflns_theta_max 25.25
_diffrn_reflns_theta_min 2.24
_diffrn_standards_decay_% 0
_diffrn_standards_interval_time 0
_diffrn_standards_number 0
_exptl_absorpt_coefficient_mu 0.112
_exptl_absorpt_correction_T_max 0.9978
_exptl_absorpt_correction_T_min 0.9736
_exptl_absorpt_correction_type multi-scan
_exptl_absorpt_process_details 'SADABS (Bruker, 2004)'
_exptl_crystal_colour colourless
_exptl_crystal_density_diffrn 1.246
_exptl_crystal_density_method 'not measured'
_exptl_crystal_description needle
_exptl_crystal_F_000 1848
_exptl_crystal_size_max 0.24
_exptl_crystal_size_mid 0.04
_exptl_crystal_size_min 0.02
_refine_diff_density_max 0.260
_refine_diff_density_min -0.280
_refine_diff_density_rms 0.046
_refine_ls_extinction_method none
_refine_ls_goodness_of_fit_ref 0.968
_refine_ls_hydrogen_treatment constr
_refine_ls_matrix_type full
_refine_ls_number_parameters 285
_refine_ls_number_reflns 4166
_refine_ls_number_restraints 0
_refine_ls_restrained_S_all 0.968
_refine_ls_R_factor_all 0.0972
_refine_ls_R_factor_gt 0.0474
_refine_ls_shift/su_max 0.000
_refine_ls_shift/su_mean 0.000
_refine_ls_structure_factor_coef Fsqd
_refine_ls_weighting_details 'calc w=1/[\s^2^(Fo^2^)+(0.0440P)^2^+0.0000P] where P=(Fo^2^+2Fc^2^)/3'
_refine_ls_weighting_scheme calc
_refine_ls_wR_factor_gt 0.0915
_refine_ls_wR_factor_ref 0.1028
_reflns_number_gt 2574
_reflns_number_total 4166
_reflns_threshold_expression I>2\s(I)
_cod_data_source_file c5dt01001b2.cif
_cod_data_source_block z
_cod_depositor_comments 'Adding full bibliography for 7035257--7035260.cif.'
_cod_original_sg_symbol_H-M 'C 2/c'
_cod_database_code 7035257

loop_
_symmetry_equiv_pos_as_xyz
'x, y, z'
'-x, y, -z+1/2'
'x+1/2, y+1/2, z'
'-x+1/2, y+1/2, -z+1/2'
'-x, -y, -z'
'x, -y, z-1/2'
'-x+1/2, -y+1/2, -z'
'x+1/2, -y+1/2, z-1/2'

loop_
_atom_site_label
_atom_site_type_symbol
_atom_site_fract_x
_atom_site_fract_y
_atom_site_fract_z
_atom_site_U_iso_or_equiv
_atom_site_adp_type
_atom_site_occupancy
_atom_site_symmetry_multiplicity
_atom_site_calc_flag
_atom_site_refinement_flags
_atom_site_disorder_assembly
_atom_site_disorder_group
Al1 Al 0.41425(4) 0.36529(4) 0.21664(5) 0.02300(19) Uani 1 1 d . . .
N1 N 0.36777(12) 0.37886(12) 0.28977(13) 0.0250(5) Uani 1 1 d . . .
O1 O 0.35485(9) 0.45923(10) 0.15039(10) 0.0263(4) Uani 1 1 d . . .
O2 O 0.52193(9) 0.36968(10) 0.32356(10) 0.0234(4) Uani 1 1 d . . .
C1 C 0.29179(14) 0.50775(15) 0.13898(16) 0.0257(5) Uani 1 1 d . . .
C2 C 0.24144(15) 0.44453(15) 0.15096(16) 0.0299(6) Uani 1 1 d . . .
H2A H 0.1917 0.4767 0.1328 0.036 Uiso 1 1 calc R . .
H2B H 0.2220 0.3927 0.1096 0.036 Uiso 1 1 calc R . .
C3 C 0.29058(15) 0.41106(14) 0.24697(16) 0.0261(6) Uani 1 1 d . . .
C4 C 0.25744(16) 0.41311(16) 0.28995(18) 0.0342(6) Uani 1 1 d . . .
H4 H 0.2037 0.4376 0.2594 0.041 Uiso 1 1 calc R . .
C5 C 0.30250(16) 0.37971(16) 0.37670(17) 0.0345(6) Uani 1 1 d . . .
H5 H 0.2800 0.3798 0.4063 0.041 Uiso 1 1 calc R . .
C6 C 0.38059(16) 0.34616(16) 0.42000(17) 0.0322(6) Uani 1 1 d . . .
H6 H 0.4128 0.3229 0.4802 0.039 Uiso 1 1 calc R . .
C7 C 0.41228(15) 0.34634(15) 0.37563(16) 0.0273(6) Uani 1 1 d . . .
C8 C 0.49758(15) 0.31156(16) 0.42158(16) 0.0295(6) Uani 1 1 d . . .
H8A H 0.4922 0.2530 0.3941 0.035 Uiso 1 1 calc R . .
H8B H 0.5260 0.3010 0.4867 0.035 Uiso 1 1 calc R . .
C9 C 0.55303(15) 0.37171(16) 0.41649(15) 0.0296(6) Uani 1 1 d . . .
C10 C 0.36836(16) 0.24263(15) 0.18064(17) 0.0346(6) Uani 1 1 d . . .
H10A H 0.4033 0.2053 0.1754 0.052 Uiso 1 1 calc R . .
H10B H 0.3116 0.2444 0.1217 0.052 Uiso 1 1 calc R . .
H10C H 0.3675 0.2173 0.2270 0.052 Uiso 1 1 calc R . .
C11 C 0.23182(14) 0.54421(16) 0.04027(16) 0.0273(6) Uani 1 1 d . . .
C12 C 0.19341(15) 0.48449(17) -0.03243(17) 0.0335(6) Uani 1 1 d . . .
H12 H 0.2047 0.4223 -0.0201 0.040 Uiso 1 1 calc R . .
C13 C 0.13933(16) 0.51344(18) -0.12201(18) 0.0391(7) Uani 1 1 d . . .
H13 H 0.1139 0.4712 -0.1702 0.047 Uiso 1 1 calc R . .
C14 C 0.12206(16) 0.60357(18) -0.14187(18) 0.0387(7) Uani 1 1 d . . .
H14 H 0.0852 0.6236 -0.2034 0.046 Uiso 1 1 calc R . .
C15 C 0.15929(16) 0.66396(17) -0.07086(18) 0.0358(6) Uani 1 1 d . . .
H15 H 0.1478 0.7260 -0.0836 0.043 Uiso 1 1 calc R . .
C16 C 0.21352(15) 0.63444(16) 0.01919(17) 0.0321(6) Uani 1 1 d . . .
H16 H 0.2385 0.6769 0.0672 0.039 Uiso 1 1 calc R . .
C17 C 0.64048(16) 0.33348(19) 0.48184(17) 0.0422(7) Uani 1 1 d . . .
H17A H 0.6758 0.3642 0.4730 0.063 Uiso 1 1 calc R . .
H17B H 0.6388 0.2694 0.4699 0.063 Uiso 1 1 calc R . .
H17C H 0.6633 0.3422 0.5448 0.063 Uiso 1 1 calc R . .
C18 C 0.55351(17) 0.46771(16) 0.44200(17) 0.0396(7) Uani 1 1 d . . .
H18A H 0.5913 0.5031 0.4400 0.059 Uiso 1 1 calc R . .
H18B H 0.5723 0.4696 0.5038 0.059 Uiso 1 1 calc R . .
H18C H 0.4972 0.4925 0.3987 0.059 Uiso 1 1 calc R . .
C21 C 0.32951(15) 0.58557(15) 0.20733(16) 0.0291(6) Uani 1 1 d . . .
C22 C 0.40516(17) 0.62046(17) 0.24101(18) 0.0383(6) Uani 1 1 d . . .
H22 H 0.4347 0.5938 0.2246 0.046 Uiso 1 1 calc R . .
C23 C 0.43886(19) 0.69447(18) 0.29893(19) 0.0516(8) Uani 1 1 d . . .
H23 H 0.4910 0.7180 0.3215 0.062 Uiso 1 1 calc R . .
C24 C 0.3969(2) 0.73344(19) 0.32344(19) 0.0547(9) Uani 1 1 d . . .
H24 H 0.4195 0.7841 0.3625 0.066 Uiso 1 1 calc R . .
C25 C 0.3219(2) 0.69831(18) 0.2908(2) 0.0514(8) Uani 1 1 d . . .
H25 H 0.2929 0.7246 0.3081 0.062 Uiso 1 1 calc R . .
C26 C 0.28821(18) 0.62521(16) 0.23323(18) 0.0394(7) Uani 1 1 d . . .
H26 H 0.2362 0.6018 0.2111 0.047 Uiso 1 1 calc R . .
C31 C -0.0095(3) 0.4796(4) 0.9474(4) 0.0367(13) Uiso 0.50 1 d P A -1
C32 C -0.0274(4) 0.4322(4) 0.9954(5) 0.0335(16) Uiso 0.50 1 d P A -1
H32 H -0.0569 0.3772 0.9733 0.040 Uiso 0.50 1 calc PR A -1
C33 C 0.0003(4) 0.4696(4) 1.0782(5) 0.0522(16) Uiso 0.50 1 d P A -1
H33 H -0.0095 0.4374 1.1130 0.063 Uiso 0.50 1 calc PR A -1
C34 C 0.0405(4) 0.5499(5) 1.1107(6) 0.0542(19) Uiso 0.50 1 d P A -1
H34 H 0.0572 0.5742 1.1660 0.065 Uiso 0.50 1 calc PR A -1
C35 C 0.0557(4) 0.5936(4) 1.0611(4) 0.0454(15) Uiso 0.50 1 d P A -1
H35 H 0.0844 0.6492 1.0829 0.055 Uiso 0.50 1 calc PR A -1
C36 C 0.0303(3) 0.5590(4) 0.9780(4) 0.0288(14) Uiso 0.50 1 d P A -1
H36 H 0.0411 0.5912 0.9441 0.035 Uiso 0.50 1 calc PR A -1
C37 C -0.0363(5) 0.4462(5) 0.8597(5) 0.069(2) Uiso 0.50 1 d P A -1
H37A H -0.0473 0.4969 0.8210 0.104 Uiso 0.50 1 calc PR A -1
H37B H -0.0871 0.4105 0.8289 0.104 Uiso 0.50 1 calc PR A -1
H37C H 0.0077 0.4088 0.8710 0.104 Uiso 0.50 1 calc PR A -1

loop_
_atom_site_aniso_label
_atom_site_aniso_U_11
_atom_site_aniso_U_22
_atom_site_aniso_U_33
_atom_site_aniso_U_23
_atom_site_aniso_U_13
_atom_site_aniso_U_12
Al1 0.0211(4) 0.0229(4) 0.0242(4) 0.0001(3) 0.0143(4) -0.0002(3)
N1 0.0264(12) 0.0223(11) 0.0280(12) 0.0001(9) 0.0184(11) -0.0008(9)
O1 0.0225(9) 0.0258(9) 0.0313(10) 0.0052(7) 0.0178(9) 0.0055(7)
O2 0.0214(9) 0.0272(9) 0.0201(8) -0.0001(7) 0.0128(8) -0.0008(7)
C1 0.0231(14) 0.0223(13) 0.0325(14) 0.0011(11) 0.0184(13) 0.0014(11)
C2 0.0251(14) 0.0297(13) 0.0350(15) 0.0009(12) 0.0195(14) 0.0016(12)
C3 0.0253(14) 0.0198(12) 0.0347(15) -0.0040(11) 0.0200(13) -0.0045(11)
C4 0.0314(16) 0.0354(15) 0.0435(17) -0.0006(13) 0.0278(15) -0.0014(13)
C5 0.0363(17) 0.0405(16) 0.0400(16) -0.0036(13) 0.0307(15) -0.0052(13)
C6 0.0360(17) 0.0347(14) 0.0323(15) -0.0009(12) 0.0250(15) -0.0047(13)
C7 0.0286(15) 0.0261(13) 0.0286(15) -0.0009(11) 0.0192(14) -0.0022(11)
C8 0.0277(15) 0.0351(14) 0.0264(14) 0.0059(11) 0.0179(13) 0.0024(12)
C9 0.0274(15) 0.0382(15) 0.0228(13) -0.0014(11) 0.0161(13) -0.0018(12)
C10 0.0338(16) 0.0316(14) 0.0390(16) -0.0030(12) 0.0239(15) -0.0031(12)
C11 0.0178(14) 0.0314(14) 0.0312(15) 0.0053(12) 0.0152(13) 0.0034(11)
C12 0.0283(15) 0.0312(14) 0.0352(16) 0.0049(12) 0.0180(14) 0.0044(12)
C13 0.0313(16) 0.0483(17) 0.0330(16) 0.0003(13) 0.0187(15) 0.0000(14)
C14 0.0244(15) 0.0528(18) 0.0337(16) 0.0123(14) 0.0165(14) 0.0024(14)
C15 0.0291(16) 0.0331(15) 0.0443(18) 0.0149(13) 0.0234(15) 0.0057(13)
C16 0.0267(15) 0.0319(14) 0.0390(16) 0.0024(13) 0.0218(14) -0.0008(13)
C17 0.0297(16) 0.0668(19) 0.0277(15) 0.0093(13) 0.0176(15) 0.0043(14)
C18 0.0422(18) 0.0430(16) 0.0356(16) -0.0132(13) 0.0261(15) -0.0136(13)
C21 0.0298(15) 0.0238(13) 0.0284(14) 0.0086(11) 0.0166(13) 0.0052(12)
C22 0.0306(16) 0.0314(15) 0.0397(16) 0.0021(13) 0.0169(14) -0.0015(13)
C23 0.041(2) 0.0341(17) 0.0421(19) 0.0036(14) 0.0101(17) -0.0095(15)
C24 0.083(3) 0.0266(16) 0.0326(17) -0.0008(13) 0.0276(19) -0.0016(17)
C25 0.087(3) 0.0302(16) 0.051(2) 0.0027(14) 0.051(2) 0.0042(17)
C26 0.0524(19) 0.0269(14) 0.0450(17) 0.0035(13) 0.0343(17) 0.0037(14)

loop_
_atom_type_symbol
_atom_type_description
_atom_type_scat_dispersion_real
_atom_type_scat_dispersion_imag
_atom_type_scat_source
C C 0.0033 0.0016 'International Tables Vol C Tables 4.2.6.8 and 6.1.1.4'
H H 0.0000 0.0000 'International Tables Vol C Tables 4.2.6.8 and 6.1.1.4'
N N 0.0061 0.0033 'International Tables Vol C Tables 4.2.6.8 and 6.1.1.4'
O O 0.0106 0.0060 'International Tables Vol C Tables 4.2.6.8 and 6.1.1.4'
Al Al 0.0645 0.0514 'International Tables Vol C Tables 4.2.6.8 and 6.1.1.4'

loop_
_geom_angle_atom_site_label_1
_geom_angle_atom_site_label_2
_geom_angle_atom_site_label_3
_geom_angle
_geom_angle_site_symmetry_1
_geom_angle_site_symmetry_3
O1 Al1 O2 124.67(8) . .
O1 Al1 O2 92.11(7) . 2_655
O2 Al1 O2 76.67(8) . 2_655
O1 Al1 C10 121.94(10) . .
O2 Al1 C10 113.39(9) . .
O2 Al1 C10 101.57(8) 2_655 .
O1 Al1 N1 89.20(7) . .
O2 Al1 N1 91.24(8) . .
O2 Al1 N1 166.13(8) 2_655 .
C10 Al1 N1 89.38(8) . .
O1 Al1 Al1 114.30(5) . 2_655
O2 Al1 Al1 39.78(5) . 2_655
O2 Al1 Al1 37.03(5) 2_655 2_655
C10 Al1 Al1 109.64(7) . 2_655
N1 Al1 Al1 130.96(7) . 2_655
C3 N1 C7 118.67(19) . .
C3 N1 Al1 120.55(15) . .
C7 N1 Al1 120.41(15) . .
C1 O1 Al1 133.16(13) . .
C9 O2 Al1 128.79(13) . .
C9 O2 Al1 127.97(13) . 2_655
Al1 O2 Al1 103.19(8) . 2_655
O1 C1 C21 110.20(19) . .
O1 C1 C11 108.21(17) . .
C21 C1 C11 110.01(18) . .
O1 C1 C2 109.56(18) . .
C21 C1 C2 111.07(18) . .
C11 C1 C2 107.70(19) . .
C3 C2 C1 113.2(2) . .
C3 C2 H2A 108.9 . .
C1 C2 H2A 108.9 . .
C3 C2 H2B 108.9 . .
C1 C2 H2B 108.9 . .
H2A C2 H2B 107.8 . .
N1 C3 C4 121.3(2) . .
N1 C3 C2 117.82(19) . .
C4 C3 C2 120.9(2) . .
C5 C4 C3 119.8(2) . .
C5 C4 H4 120.1 . .
C3 C4 H4 120.1 . .
C4 C5 C6 119.0(2) . .
C4 C5 H5 120.5 . .
C6 C5 H5 120.5 . .
C5 C6 C7 119.7(2) . .
C5 C6 H6 120.1 . .
C7 C6 H6 120.1 . .
N1 C7 C6 121.5(2) . .
N1 C7 C8 117.60(19) . .
C6 C7 C8 120.9(2) . .
C7 C8 C9 115.9(2) . .
C7 C8 H8A 108.3 . .
C9 C8 H8A 108.3 . .
C7 C8 H8B 108.3 . .
C9 C8 H8B 108.3 . .
H8A C8 H8B 107.4 . .
O2 C9 C18 108.77(19) . .
O2 C9 C17 110.38(18) . .
C18 C9 C17 109.8(2) . .
O2 C9 C8 108.26(18) . .
C18 C9 C8 112.38(19) . .
C17 C9 C8 107.2(2) . .
Al1 C10 H10A 109.5 . .
Al1 C10 H10B 109.5 . .
H10A C10 H10B 109.5 . .
Al1 C10 H10C 109.5 . .
H10A C10 H10C 109.5 . .
H10B C10 H10C 109.5 . .
C16 C11 C12 117.3(2) . .
C16 C11 C1 123.5(2) . .
C12 C11 C1 119.2(2) . .
C13 C12 C11 121.6(2) . .
C13 C12 H12 119.2 . .
C11 C12 H12 119.2 . .
C12 C13 C14 120.4(2) . .
C12 C13 H13 119.8 . .
C14 C13 H13 119.8 . .
C15 C14 C13 119.0(2) . .
C15 C14 H14 120.5 . .
C13 C14 H14 120.5 . .
C14 C15 C16 120.4(2) . .
C14 C15 H15 119.8 . .
C16 C15 H15 119.8 . .
C11 C16 C15 121.3(2) . .
C11 C16 H16 119.3 . .
C15 C16 H16 119.3 . .
C9 C17 H17A 109.5 . .
C9 C17 H17B 109.5 . .
H17A C17 H17B 109.5 . .
C9 C17 H17C 109.5 . .
H17A C17 H17C 109.5 . .
H17B C17 H17C 109.5 . .
C9 C18 H18A 109.5 . .
C9 C18 H18B 109.5 . .
H18A C18 H18B 109.5 . .
C9 C18 H18C 109.5 . .
H18A C18 H18C 109.5 . .
H18B C18 H18C 109.5 . .
C22 C21 C26 118.4(2) . .
C22 C21 C1 119.2(2) . .
C26 C21 C1 122.3(2) . .
C21 C22 C23 120.7(3) . .
C21 C22 H22 119.6 . .
C23 C22 H22 119.6 . .
C24 C23 C22 120.1(3) . .
C24 C23 H23 119.9 . .
C22 C23 H23 119.9 . .
C25 C24 C23 119.3(3) . .
C25 C24 H24 120.4 . .
C23 C24 H24 120.4 . .
C24 C25 C26 120.8(3) . .
C24 C25 H25 119.6 . .
C26 C25 H25 119.6 . .
C25 C26 C21 120.6(3) . .
C25 C26 H26 119.7 . .
C21 C26 H26 119.7 . .
C36 C31 C32 121.1(5) . .
C36 C31 C37 117.8(6) . .
C32 C31 C37 121.1(6) . .
C31 C32 C33 117.1(5) . .
C31 C32 H32 121.4 . .
C33 C32 H32 121.4 . .
C34 C33 C32 123.1(6) . .
C34 C33 H33 118.5 . .
C32 C33 H33 118.5 . .
C35 C34 C33 117.5(7) . .
C35 C34 H34 121.2 . .
C33 C34 H34 121.2 . .
C34 C35 C36 121.9(6) . .
C34 C35 H35 119.0 . .
C36 C35 H35 119.0 . .
C31 C36 C35 119.2(6) . .
C31 C36 H36 120.4 . .
C35 C36 H36 120.4 . .

loop_
_geom_bond_atom_site_label_1
_geom_bond_atom_site_label_2
_geom_bond_distance
_geom_bond_site_symmetry_2
Al1 O1 1.7594(16) .
Al1 O2 1.8272(17) .
Al1 O2 1.9413(15) 2_655
Al1 C10 1.977(2) .
Al1 N1 2.1850(19) .
Al1 Al1 2.9538(17) 2_655
N1 C3 1.351(3) .
N1 C7 1.355(3) .
O1 C1 1.403(3) .
O2 C9 1.452(3) .
O2 Al1 1.9412(15) 2_655
C1 C21 1.536(3) .
C1 C11 1.546(3) .
C1 C2 1.547(3) .
C2 C3 1.501(3) .
C2 H2A 0.9900 .
C2 H2B 0.9900 .
C3 C4 1.387(3) .
C4 C5 1.372(3) .
C4 H4 0.9500 .
C5 C6 1.372(3) .
C5 H5 0.9500 .
C6 C7 1.384(3) .
C6 H6 0.9500 .
C7 C8 1.493(3) .
C8 C9 1.529(3) .
C8 H8A 0.9900 .
C8 H8B 0.9900 .
C9 C18 1.514(3) .
C9 C17 1.518(3) .
C10 H10A 0.9800 .
C10 H10B 0.9800 .
C10 H10C 0.9800 .
C11 C16 1.389(3) .
C11 C12 1.393(3) .
C12 C13 1.382(3) .
C12 H12 0.9500 .
C13 C14 1.383(3) .
C13 H13 0.9500 .
C14 C15 1.381(4) .
C14 H14 0.9500 .
C15 C16 1.391(3) .
C15 H15 0.9500 .
C16 H16 0.9500 .
C17 H17A 0.9800 .
C17 H17B 0.9800 .
C17 H17C 0.9800 .
C18 H18A 0.9800 .
C18 H18B 0.9800 .
C18 H18C 0.9800 .
C21 C22 1.378(3) .
C21 C26 1.387(3) .
C22 C23 1.394(4) .
C22 H22 0.9500 .
C23 C24 1.375(4) .
C23 H23 0.9500 .
C24 C25 1.372(4) .
C24 H24 0.9500 .
C25 C26 1.380(4) .
C25 H25 0.9500 .
C26 H26 0.9500 .
C31 C36 1.348(8) .
C31 C32 1.397(7) .
C31 C37 1.476(9) .
C32 C33 1.408(9) .
C32 H32 0.9500 .
C33 C34 1.365(9) .
C33 H33 0.9500 .
C34 C35 1.356(8) .
C34 H34 0.9500 .
C35 C36 1.414(8) .
C35 H35 0.9500 .
C36 H36 0.9500 .
C37 H37A 0.9800 .
C37 H37B 0.9800 .
C37 H37C 0.9800 .
